data_7002050
loop_
_publ_author_name
'Abdellah, Ibrahim'
'Debono, Nathalie'
'Canac, Yves'
'Duhayon, Carine'
'Chauvin, Remi'

_publ_section_title
;
 Atropochiral (C,C)-chelating NHC-ylide ligands: synthesis and
 resolution of palladium(ii) complexes thereof
;
_journal_issue 35
_journal_name_full 'Dalton Transactions'
_journal_page_first 7196
_journal_paper_doi 10.1039/b907019b
_journal_year 2009
_chemical_absolute_configuration ad
_chemical_formula_moiety 'C31 H25 Cl2 N2 P Pd, 2(C H2 Cl2)'
_chemical_formula_sum 'C33 H29 Cl6 N2 P Pd'
_chemical_formula_weight 803.70
_space_group_IT_number 4
_symmetry_cell_setting monoclinic
_symmetry_space_group_name_Hall 'P 2yb'
_symmetry_space_group_name_H-M 'P 1 21 1'
_atom_sites_solution_hydrogens geom
_atom_sites_solution_primary direct
_audit_creation_date 09-03-27
_audit_creation_method CRYSTALS_ver_12.86
_cell_angle_alpha 90
_cell_angle_beta 91.664(2)
_cell_angle_gamma 90
_cell_formula_units_Z 4
_cell_length_a 12.6431(4)
_cell_length_b 12.0659(4)
_cell_length_c 22.2303(8)
_cell_measurement_reflns_used 9982
_cell_measurement_temperature 180
_cell_measurement_theta_max 27
_cell_measurement_theta_min 2
_cell_volume 3389.8(2)
_computing_cell_refinement 'Apex2 (Bruker AXS, 2006)'
_computing_data_collection 'Apex2 (Bruker AXS, 2006)'
_computing_data_reduction 'Apex2 (Bruker AXS, 2006)'
_computing_molecular_graphics 'CAMERON (Watkin et al., 1996)'
_computing_publication_material 'CRYSTALS (Betteridge et al., 2003)'
_computing_structure_refinement 'CRYSTALS (Betteridge et al., 2003)'
_computing_structure_solution 'SIR92 (Altomare et al., 1994)'
_diffrn_ambient_temperature 180
_diffrn_measured_fraction_theta_full 0.999
_diffrn_measured_fraction_theta_max 0.999
_diffrn_measurement_device 'Bruker Kappa Apex2'
_diffrn_measurement_device_type Area
_diffrn_measurement_method '\f & \w scans'
_diffrn_radiation_monochromator graphite
_diffrn_radiation_type 'Mo K\a'
_diffrn_radiation_wavelength 0.71073
_diffrn_reflns_av_R_equivalents 0.042
_diffrn_reflns_limit_h_max 16
_diffrn_reflns_limit_h_min -16
_diffrn_reflns_limit_k_max 15
_diffrn_reflns_limit_k_min -15
_diffrn_reflns_limit_l_max 29
_diffrn_reflns_limit_l_min -29
_diffrn_reflns_number 42948
_diffrn_reflns_theta_full 27.938
_diffrn_reflns_theta_max 27.938
_diffrn_reflns_theta_min 0.916
_diffrn_standards_number 0
_exptl_absorpt_coefficient_mu 1.094
_exptl_absorpt_correction_T_max 0.90
_exptl_absorpt_correction_T_min 0.84
_exptl_absorpt_correction_type multi-scan
_exptl_absorpt_process_details 'Blessing, acta cryst. (1995), a51, 33-38'
_exptl_crystal_colour colorless
_exptl_crystal_density_diffrn 1.575
_exptl_crystal_density_method 'not measured'
_exptl_crystal_description block
_exptl_crystal_F_000 1616
_exptl_crystal_size_max 0.15
_exptl_crystal_size_mid 0.15
_exptl_crystal_size_min 0.10
_refine_diff_density_max 2.68
_refine_diff_density_min -1.67
_refine_ls_abs_structure_details 'Flack (1983), 7338 Friedel-pairs'
_refine_ls_abs_structure_Flack 0.01(3)
_refine_ls_extinction_method None
_refine_ls_goodness_of_fit_ref 1.0872
_refine_ls_hydrogen_treatment constr
_refine_ls_matrix_type full
_refine_ls_number_parameters 746
_refine_ls_number_reflns 11755
_refine_ls_number_restraints 4
_refine_ls_R_factor_all 0.0792
_refine_ls_R_factor_gt 0.0630
_refine_ls_shift/su_max 0.000572
_refine_ls_structure_factor_coef F
_refine_ls_weighting_details
;
Method, part 1, Chebychev polynomial, (Watkin, 1994, Prince, 1982)
[weight] = 1.0/[A~0~*T~0~(x)+A~1~*T~1~(x) ... +A~n-1~]*T~n-1~(x)]
where A~i~ are the Chebychev coefficients listed below and x= Fcalc/Fmax
Method = Robust Weighting (Prince, 1982)
W = [weight] * [1-(deltaF/6*sigmaF)^2^]^2^
A~i~ are:
1.25 0.226 0.588
;
_refine_ls_weighting_scheme calc
_refine_ls_wR_factor_all 0.0848
_refine_ls_wR_factor_gt 0.0669
_refine_ls_wR_factor_ref 0.0639
_reflns_limit_h_max 16
_reflns_limit_h_min -16
_reflns_limit_k_max 15
_reflns_limit_k_min -15
_reflns_limit_l_max 29
_reflns_limit_l_min 0
_reflns_number_gt 12852
_reflns_number_total 15846
_reflns_threshold_expression I>2.0\s(I)
_oxford_refine_ls_r_factor_ref 0.0588
_oxford_reflns_number_all 15791
_oxford_reflns_threshold_expression_ref I>3.0\s(I)
_oxford_structure_analysis_title 'yc230309_0m in P2(1)'
_cod_data_source_file b907019b.txt
_cod_data_source_block CIFyc230309
_cod_depositor_comments
;
The following automatic conversions were performed:
'_symmetry_cell_setting' value 'Monoclinic' changed to 'monoclinic'
according to '/home/saulius/struct/CIF-dictionaries/cif_core.dic'
dictionary named 'cif_core.dic' version 2.4.1 from 2010-06-29.

Automatic conversion script
Id: cif_fix_enum 1527 2010-12-29 10:47:43Z saulius 
;
_cod_original_sg_symbol_H-M 'P 1 21 1 '
_cod_original_formula_sum 'C33 H29 Cl6 N2 P1 Pd1'
_cod_database_code 7002050

loop_
_symmetry_equiv_pos_as_xyz
x,y,z
-x,y+1/2,-z

loop_
_atom_site_label
_atom_site_type_symbol
_atom_site_fract_x
_atom_site_fract_y
_atom_site_fract_z
_atom_site_U_iso_or_equiv
_atom_site_occupancy
_atom_site_adp_type
_atom_site_refinement_flags_posn
_atom_site_refinement_flags_adp
_atom_site_refinement_flags_occupancy
_atom_site_disorder_assembly
_atom_site_disorder_group
_oxford_atom_site_special_shape
_atom_site_attached_hydrogens
Pd1 Pd 0.71616(4) 0.84523(7) 0.02948(2) 0.0182 1.0000 Uani . . . . . . .
P1 P 0.87322(15) 0.91581(16) -0.08079(8) 0.0186 1.0000 Uani . . . . . . .
C1 C 0.6467(5) 0.8285(5) -0.0495(3) 0.0161 1.0000 Uani . . . . . . .
C2 C 0.6120(5) 0.7768(5) -0.1464(3) 0.0207 1.0000 Uani . . . . . . .
C3 C 0.6181(6) 0.7386(6) -0.2048(3) 0.0295 1.0000 Uani . . . . . . .
C4 C 0.5367(6) 0.7728(7) -0.2443(3) 0.0328 1.0000 Uani . . . . . . .
C5 C 0.4558(7) 0.8417(8) -0.2265(4) 0.0360 1.0000 Uani . . . . . . .
C6 C 0.4512(6) 0.8813(7) -0.1685(4) 0.0320 1.0000 Uani . . . . . . .
C7 C 0.5329(6) 0.8467(7) -0.1281(4) 0.0263 1.0000 Uani . . . . . . .
C8 C 0.4904(6) 0.9486(7) -0.0331(3) 0.0292 1.0000 Uani . . . . . . .
C9 C 0.7824(5) 0.7090(6) -0.0976(3) 0.0209 1.0000 Uani . . . . . . .
C10 C 0.7805(5) 0.5914(5) -0.1025(3) 0.0203 1.0000 Uani . . . . . . .
C11 C 0.6853(6) 0.5276(6) -0.1006(3) 0.0261 1.0000 Uani . . . . . . .
C12 C 0.6895(6) 0.4154(6) -0.1043(3) 0.0312 1.0000 Uani . . . . . . .
C13 C 0.7857(7) 0.3619(7) -0.1089(4) 0.0356 1.0000 Uani . . . . . . .
C14 C 0.8812(6) 0.4183(6) -0.1103(3) 0.0297 1.0000 Uani . . . . . . .
C15 C 0.8776(5) 0.5359(5) -0.1055(3) 0.0206 1.0000 Uani . . . . . . .
C16 C 0.9741(6) 0.5983(6) -0.1050(3) 0.0255 1.0000 Uani . . . . . . .
C17 C 0.9717(6) 0.7105(7) -0.0992(4) 0.0234 1.0000 Uani . . . . . . .
C18 C 0.8755(6) 0.7681(6) -0.0951(3) 0.0195 1.0000 Uani . . . . . . .
C19 C 1.0018(5) 0.9697(6) -0.0914(3) 0.0213 1.0000 Uani . . . . . . .
C20 C 1.0833(6) 0.9475(8) -0.0486(4) 0.0363 1.0000 Uani . . . . . . .
C21 C 1.1831(6) 0.9938(8) -0.0543(4) 0.0425 1.0000 Uani . . . . . . .
C22 C 1.2049(7) 1.0617(7) -0.1022(5) 0.0494 1.0000 Uani . . . . . . .
C23 C 1.1245(8) 1.0838(8) -0.1451(5) 0.0483 1.0000 Uani . . . . . . .
C24 C 1.0255(7) 1.0394(7) -0.1394(4) 0.0385 1.0000 Uani . . . . . . .
C25 C 0.7844(5) 0.9800(5) -0.1344(3) 0.0190 1.0000 Uani . . . . . . .
C26 C 0.7915(6) 0.9511(6) -0.1958(3) 0.0258 1.0000 Uani . . . . . . .
C27 C 0.7247(6) 1.0016(6) -0.2369(3) 0.0286 1.0000 Uani . . . . . . .
C28 C 0.6526(6) 1.0771(7) -0.2199(4) 0.0329 1.0000 Uani . . . . . . .
C29 C 0.6442(6) 1.1078(6) -0.1599(4) 0.0330 1.0000 Uani . . . . . . .
C30 C 0.7114(6) 1.0599(6) -0.1172(3) 0.0245 1.0000 Uani . . . . . . .
C31 C 0.8370(6) 0.9354(6) -0.0053(3) 0.0251 1.0000 Uani . . . . . . .
N1 N 0.5554(4) 0.8766(5) -0.0695(3) 0.0231 1.0000 Uani . . . . . . .
N2 N 0.6828(4) 0.7665(5) -0.0961(2) 0.0187 1.0000 Uani . . . . . . .
Cl1 Cl 0.57322(14) 0.74546(16) 0.07113(8) 0.0280 1.0000 Uani . . . . . . .
Cl2 Cl 0.81033(15) 0.86824(18) 0.12303(8) 0.0293 1.0000 Uani . . . . . . .
Pd2 Pd 0.78661(4) 0.37482(7) 0.47327(2) 0.0187 1.0000 Uani . . . . . . .
P2 P 0.63490(16) 0.44728(18) 0.58478(9) 0.0212 1.0000 Uani . . . . . . .
C51 C 0.8587(6) 0.3537(6) 0.5510(3) 0.0193 1.0000 Uani . . . . . . .
C52 C 0.8912(5) 0.2945(5) 0.6478(3) 0.0174 1.0000 Uani . . . . . . .
C53 C 0.8874(6) 0.2491(6) 0.7049(3) 0.0246 1.0000 Uani . . . . . . .
C54 C 0.9697(7) 0.2798(7) 0.7446(3) 0.0371 1.0000 Uani . . . . . . .
C55 C 1.0480(7) 0.3519(9) 0.7297(4) 0.0365 1.0000 Uani . . . . . . .
C56 C 1.0521(6) 0.3981(7) 0.6716(4) 0.0319 1.0000 Uani . . . . . . .
C57 C 0.9712(6) 0.3664(6) 0.6316(3) 0.0188 1.0000 Uani . . . . . . .
C58 C 1.0207(7) 0.4703(6) 0.5381(4) 0.0329 1.0000 Uani . . . . . . .
C59 C 0.7212(5) 0.2368(5) 0.5977(3) 0.0204 1.0000 Uani . . . . . . .
C60 C 0.7177(5) 0.1179(5) 0.6006(3) 0.0193 1.0000 Uani . . . . . . .
C61 C 0.8101(6) 0.0501(5) 0.5966(3) 0.0225 1.0000 Uani . . . . . . .
C62 C 0.8001(6) -0.0621(6) 0.5964(4) 0.0309 1.0000 Uani . . . . . . .
C63 C 0.7009(7) -0.1145(7) 0.6021(4) 0.0307 1.0000 Uani . . . . . . .
C64 C 0.6126(6) -0.0513(6) 0.6068(3) 0.0286 1.0000 Uani . . . . . . .
C65 C 0.6184(6) 0.0669(6) 0.6057(3) 0.0258 1.0000 Uani . . . . . . .
C66 C 0.5255(6) 0.1328(6) 0.6082(3) 0.0261 1.0000 Uani . . . . . . .
C67 C 0.5326(7) 0.2457(7) 0.6021(4) 0.0324 1.0000 Uani . . . . . . .
C68 C 0.6298(6) 0.2987(6) 0.5984(3) 0.0205 1.0000 Uani . . . . . . .
C69 C 0.5049(6) 0.5060(6) 0.5999(4) 0.0235 1.0000 Uani . . . . . . .
C70 C 0.4359(7) 0.5224(11) 0.5532(4) 0.0610 1.0000 Uani . . . . . . .
C71 C 0.3342(8) 0.5669(11) 0.5628(5) 0.0659 1.0000 Uani . . . . . . .
C72 C 0.3095(6) 0.6001(7) 0.6193(4) 0.0393 1.0000 Uani . . . . . . .
C73 C 0.3794(7) 0.5814(8) 0.6657(4) 0.0456 1.0000 Uani . . . . . . .
C74 C 0.4792(6) 0.5366(8) 0.6562(4) 0.0416 1.0000 Uani . . . . . . .
C75 C 0.7285(5) 0.5086(5) 0.6372(3) 0.0213 1.0000 Uani . . . . . . .
C76 C 0.7958(6) 0.5918(6) 0.6211(4) 0.0310 1.0000 Uani . . . . . . .
C77 C 0.8652(7) 0.6398(7) 0.6632(4) 0.0383 1.0000 Uani . . . . . . .
C78 C 0.8650(7) 0.6018(7) 0.7228(4) 0.0362 1.0000 Uani . . . . . . .
C79 C 0.7987(6) 0.5193(7) 0.7396(3) 0.0303 1.0000 Uani . . . . . . .
C80 C 0.7305(6) 0.4715(6) 0.6974(3) 0.0254 1.0000 Uani . . . . . . .
C81 C 0.6697(7) 0.4699(7) 0.5092(3) 0.0303 1.0000 Uani . . . . . . .
N51 N 0.9490(4) 0.3982(5) 0.5721(2) 0.0203 1.0000 Uani . . . . . . .
N52 N 0.8214(4) 0.2904(5) 0.5981(2) 0.0204 1.0000 Uani . . . . . . .
Cl3 Cl 0.69152(15) 0.40309(18) 0.38053(8) 0.0282 1.0000 Uani . . . . . . .
Cl4 Cl 0.92187(14) 0.26865(16) 0.42909(8) 0.0282 1.0000 Uani . . . . . . .
C82 C 0.8149(10) 0.6747(9) 0.3913(5) 0.0608 1.0000 Uani . . . . . . .
C83 C 0.6325(9) 0.7887(12) 0.2302(6) 0.0666 1.0000 Uani . . . . . . .
Cl5 Cl 0.9075(2) 0.6703(3) 0.45189(14) 0.0669 1.0000 Uani . . . . . . .
Cl6 Cl 0.7361(2) 0.7927(3) 0.3973(3) 0.1042 1.0000 Uani . . . . . . .
Cl7 Cl 0.6476(3) 0.6440(3) 0.25432(16) 0.0805 1.0000 Uani . . . . . . .
Cl8 Cl 0.5020(3) 0.8291(3) 0.23087(15) 0.0700 1.0000 Uani . . . . . . .
Cl9 Cl 0.9793(4) 0.4894(4) 0.2991(2) 0.1139(15) 1.0000 Uiso . . . . . . .
Cl10 Cl 0.9254(5) 0.2943(5) 0.2316(3) 0.1355(19) 1.0000 Uiso . . . . . . .
Cl11 Cl 0.5961(4) 0.0696(4) 0.1475(2) 0.1155(15) 1.0000 Uiso D . . . . . .
Cl12 Cl 0.6551(5) 0.1835(5) 0.0461(3) 0.1379(19) 1.0000 Uiso D . . . . . .
C84 C 0.8815(10) 0.3876(11) 0.2825(6) 0.063(3) 1.0000 Uiso . . . . . . .
C85 C 0.7015(12) 0.1345(15) 0.1185(7) 0.104(5) 1.0000 Uiso D . . . . . .
H31 H 0.6732 0.6936 -0.2167 0.0359 1.0000 Uiso R . . . . . .
H41 H 0.5362 0.7474 -0.2834 0.0379 1.0000 Uiso R . . . . . .
H51 H 0.4041 0.8629 -0.2545 0.0461 1.0000 Uiso R . . . . . .
H61 H 0.3971 0.9278 -0.1563 0.0381 1.0000 Uiso R . . . . . .
H83 H 0.4649 1.0082 -0.0584 0.0460 1.0000 Uiso R . . . . . .
H82 H 0.5324 0.9787 -0.0002 0.0463 1.0000 Uiso R . . . . . .
H81 H 0.4315 0.9081 -0.0179 0.0462 1.0000 Uiso R . . . . . .
H111 H 0.6206 0.5632 -0.0969 0.0321 1.0000 Uiso R . . . . . .
H121 H 0.6267 0.3739 -0.1038 0.0402 1.0000 Uiso R . . . . . .
H131 H 0.7867 0.2850 -0.1110 0.0411 1.0000 Uiso R . . . . . .
H141 H 0.9452 0.3807 -0.1142 0.0381 1.0000 Uiso R . . . . . .
H161 H 1.0389 0.5624 -0.1091 0.0301 1.0000 Uiso R . . . . . .
H171 H 1.0344 0.7497 -0.0973 0.0270 1.0000 Uiso R . . . . . .
H201 H 1.0702 0.9014 -0.0159 0.0442 1.0000 Uiso R . . . . . .
H211 H 1.2377 0.9793 -0.0260 0.0498 1.0000 Uiso R . . . . . .
H221 H 1.2710 1.0926 -0.1052 0.0571 1.0000 Uiso R . . . . . .
H231 H 1.1384 1.1286 -0.1779 0.0560 1.0000 Uiso R . . . . . .
H241 H 0.9728 1.0539 -0.1684 0.0459 1.0000 Uiso R . . . . . .
H261 H 0.8425 0.8997 -0.2082 0.0321 1.0000 Uiso R . . . . . .
H271 H 0.7281 0.9838 -0.2773 0.0341 1.0000 Uiso R . . . . . .
H281 H 0.6077 1.1093 -0.2485 0.0390 1.0000 Uiso R . . . . . .
H291 H 0.5938 1.1598 -0.1487 0.0390 1.0000 Uiso R . . . . . .
H301 H 0.7082 1.0803 -0.0770 0.0321 1.0000 Uiso R . . . . . .
H531 H 0.8336 0.2018 0.7159 0.0308 1.0000 Uiso R . . . . . .
H541 H 0.9705 0.2487 0.7829 0.0431 1.0000 Uiso R . . . . . .
H551 H 1.0993 0.3713 0.7588 0.0448 1.0000 Uiso R . . . . . .
H561 H 1.1051 0.4461 0.6597 0.0403 1.0000 Uiso R . . . . . .
H581 H 1.0256 0.5424 0.5566 0.0510 1.0000 Uiso R . . . . . .
H582 H 0.9913 0.4770 0.4979 0.0509 1.0000 Uiso R . . . . . .
H583 H 1.0891 0.4361 0.5375 0.0508 1.0000 Uiso R . . . . . .
H611 H 0.8757 0.0833 0.5948 0.0281 1.0000 Uiso R . . . . . .
H621 H 0.8609 -0.1061 0.5926 0.0382 1.0000 Uiso R . . . . . .
H631 H 0.6959 -0.1917 0.6026 0.0411 1.0000 Uiso R . . . . . .
H641 H 0.5478 -0.0855 0.6107 0.0342 1.0000 Uiso R . . . . . .
H661 H 0.4615 0.0992 0.6143 0.0312 1.0000 Uiso R . . . . . .
H671 H 0.4708 0.2876 0.6006 0.0383 1.0000 Uiso R . . . . . .
H701 H 0.4543 0.4997 0.5149 0.0743 1.0000 Uiso R . . . . . .
H711 H 0.2866 0.5783 0.5309 0.0783 1.0000 Uiso R . . . . . .
H721 H 0.2448 0.6339 0.6258 0.0498 1.0000 Uiso R . . . . . .
H731 H 0.3597 0.5967 0.7050 0.0541 1.0000 Uiso R . . . . . .
H741 H 0.5284 0.5280 0.6880 0.0512 1.0000 Uiso R . . . . . .
H761 H 0.7949 0.6178 0.5816 0.0371 1.0000 Uiso R . . . . . .
H771 H 0.9112 0.6956 0.6515 0.0460 1.0000 Uiso R . . . . . .
H781 H 0.9109 0.6342 0.7515 0.0459 1.0000 Uiso R . . . . . .
H791 H 0.7992 0.4942 0.7787 0.0360 1.0000 Uiso R . . . . . .
H801 H 0.6862 0.4141 0.7091 0.0290 1.0000 Uiso R . . . . . .
H821 H 0.8543 0.6780 0.3543 0.0803 1.0000 Uiso R . . . . . .
H822 H 0.7720 0.6083 0.3910 0.0802 1.0000 Uiso R . . . . . .
H831 H 0.6715 0.8365 0.2586 0.0860 1.0000 Uiso R . . . . . .
H832 H 0.6588 0.7976 0.1897 0.0861 1.0000 Uiso R . . . . . .
H842 H 0.8687 0.3466 0.3195 0.0821 1.0000 Uiso R . . . . . .
H841 H 0.8169 0.4236 0.2671 0.0820 1.0000 Uiso R . . . . . .
H852 H 0.7605 0.0844 0.1144 0.1363 1.0000 Uiso R . . . . . .
H851 H 0.7257 0.1937 0.1460 0.1353 1.0000 Uiso R . . . . . .
H312 H 0.8193 1.0138 -0.0008 0.0331 1.0000 Uiso R . . . . . .
H311 H 0.8999 0.9180 0.0190 0.0331 1.0000 Uiso R . . . . . .
H811 H 0.6906 0.5468 0.5060 0.0373 1.0000 Uiso R . . . . . .
H812 H 0.6066 0.4569 0.4841 0.0371 1.0000 Uiso R . . . . . .

loop_
_atom_site_aniso_label
_atom_site_aniso_U_11
_atom_site_aniso_U_22
_atom_site_aniso_U_33
_atom_site_aniso_U_23
_atom_site_aniso_U_13
_atom_site_aniso_U_12
Pd1 0.0181(3) 0.0200(5) 0.0167(3) 0.0000(2) 0.0013(3) -0.0006(2)
P1 0.0174(8) 0.0202(9) 0.0181(9) 0.0006(6) -0.0015(7) -0.0042(6)
C1 0.014(3) 0.013(3) 0.022(3) -0.007(2) 0.011(2) -0.002(2)
C2 0.017(3) 0.026(3) 0.018(3) 0.003(2) -0.005(3) -0.002(2)
C3 0.031(4) 0.033(4) 0.025(4) -0.001(3) -0.003(3) -0.004(3)
C4 0.037(4) 0.041(5) 0.020(4) -0.001(3) -0.002(3) -0.007(3)
C5 0.028(4) 0.042(5) 0.037(5) 0.007(4) -0.018(3) -0.004(4)
C6 0.025(4) 0.035(4) 0.036(4) 0.009(4) -0.011(3) 0.003(3)
C7 0.023(4) 0.025(4) 0.030(4) 0.002(3) -0.006(3) 0.003(3)
C8 0.020(3) 0.037(4) 0.031(4) -0.001(3) 0.004(3) 0.007(3)
C9 0.017(3) 0.025(3) 0.021(4) 0.002(2) -0.002(3) -0.003(2)
C10 0.026(3) 0.023(3) 0.012(3) -0.002(2) -0.003(3) -0.001(2)
C11 0.029(4) 0.026(4) 0.023(3) 0.001(3) -0.001(3) -0.010(3)
C12 0.032(4) 0.030(4) 0.032(4) 0.001(3) -0.002(3) -0.007(3)
C13 0.049(5) 0.024(4) 0.033(4) 0.004(3) -0.006(4) 0.000(3)
C14 0.034(4) 0.023(4) 0.032(4) 0.001(3) -0.003(3) 0.006(3)
C15 0.025(3) 0.021(3) 0.015(3) 0.005(2) 0.000(2) -0.002(2)
C16 0.019(3) 0.027(4) 0.030(4) 0.002(3) -0.004(3) 0.005(3)
C17 0.017(3) 0.028(4) 0.026(4) 0.001(3) 0.003(3) -0.002(3)
C18 0.021(4) 0.024(4) 0.014(3) -0.002(2) -0.001(3) -0.003(3)
C19 0.019(3) 0.023(3) 0.023(3) 0.001(3) 0.001(3) -0.001(3)
C20 0.026(4) 0.059(5) 0.024(4) -0.003(3) -0.010(3) -0.003(3)
C21 0.022(4) 0.069(6) 0.036(5) -0.010(4) -0.005(3) -0.018(4)
C22 0.022(4) 0.034(5) 0.092(8) -0.008(5) 0.005(4) -0.008(3)
C23 0.042(5) 0.041(5) 0.062(6) 0.010(4) 0.001(5) -0.005(4)
C24 0.036(5) 0.038(5) 0.042(5) 0.013(4) 0.000(4) -0.003(3)
C25 0.018(3) 0.022(3) 0.018(3) 0.004(2) -0.002(2) -0.003(2)
C26 0.023(3) 0.027(4) 0.027(4) 0.001(3) -0.001(3) 0.004(3)
C27 0.026(4) 0.037(4) 0.023(4) 0.000(3) -0.003(3) -0.004(3)
C28 0.032(4) 0.038(4) 0.028(4) 0.013(3) -0.003(3) 0.000(3)
C29 0.027(4) 0.028(4) 0.043(5) 0.006(3) -0.002(3) 0.006(3)
C30 0.025(4) 0.024(4) 0.025(4) 0.000(3) 0.000(3) 0.001(3)
C31 0.025(4) 0.032(4) 0.018(3) 0.002(3) -0.004(3) -0.006(3)
N1 0.020(3) 0.022(3) 0.027(3) 0.001(2) 0.003(2) 0.000(2)
N2 0.015(3) 0.023(3) 0.018(3) 0.000(2) -0.002(2) -0.0007(19)
Cl1 0.0245(9) 0.0305(10) 0.0293(9) 0.0056(7) 0.0045(7) -0.0041(6)
Cl2 0.0342(9) 0.0347(11) 0.0190(8) 0.0023(7) -0.0026(7) -0.0066(8)
Pd2 0.0212(3) 0.0206(5) 0.0144(3) 0.0012(2) 0.0006(3) 0.0023(2)
P2 0.0217(9) 0.0223(10) 0.0196(9) -0.0001(7) 0.0004(7) 0.0071(7)
C51 0.028(3) 0.012(3) 0.019(3) -0.004(2) 0.003(2) 0.004(3)
C52 0.016(3) 0.016(3) 0.020(3) 0.000(2) 0.002(2) 0.008(2)
C53 0.029(4) 0.024(3) 0.021(3) 0.000(3) -0.001(3) 0.005(3)
C54 0.055(5) 0.038(5) 0.017(4) 0.004(3) -0.014(4) 0.009(4)
C55 0.039(5) 0.044(5) 0.026(4) -0.002(4) -0.011(3) 0.010(4)
C56 0.028(4) 0.032(4) 0.035(4) -0.001(3) -0.002(3) -0.001(3)
C57 0.018(3) 0.021(4) 0.018(3) 0.000(3) 0.003(3) 0.000(3)
C58 0.038(4) 0.025(4) 0.035(4) 0.005(3) 0.001(3) -0.007(3)
C59 0.024(3) 0.025(3) 0.012(3) -0.001(2) -0.004(3) 0.001(2)
C60 0.017(3) 0.024(3) 0.017(3) 0.001(2) 0.005(2) 0.003(2)
C61 0.023(3) 0.021(3) 0.024(3) 0.005(2) 0.006(3) 0.005(2)
C62 0.032(4) 0.028(4) 0.033(4) 0.003(3) 0.001(3) 0.006(3)
C63 0.037(4) 0.019(4) 0.036(4) 0.000(3) -0.006(3) 0.000(3)
C64 0.026(4) 0.029(4) 0.031(4) 0.000(3) -0.001(3) -0.005(3)
C65 0.022(3) 0.040(4) 0.015(3) -0.004(3) 0.001(3) -0.002(3)
C66 0.022(4) 0.033(4) 0.023(4) -0.009(3) -0.002(3) -0.006(3)
C67 0.030(4) 0.033(4) 0.035(4) 0.005(3) -0.004(3) 0.012(3)
C68 0.022(3) 0.024(4) 0.015(3) -0.003(2) -0.002(3) 0.006(3)
C69 0.025(4) 0.019(4) 0.026(4) -0.001(3) 0.004(3) 0.003(3)
C70 0.029(5) 0.131(10) 0.024(4) 0.003(5) 0.006(4) 0.035(5)
C71 0.038(5) 0.124(11) 0.035(5) 0.016(6) -0.011(4) 0.036(6)
C72 0.019(4) 0.035(4) 0.064(6) 0.004(4) 0.005(4) 0.007(3)
C73 0.030(4) 0.062(6) 0.046(5) -0.016(4) 0.005(4) 0.017(4)
C74 0.023(4) 0.064(6) 0.038(5) -0.013(4) -0.004(3) 0.019(4)
C75 0.024(3) 0.020(3) 0.020(3) 0.005(2) 0.000(3) 0.008(2)
C76 0.039(4) 0.020(4) 0.034(4) 0.005(3) 0.006(3) 0.003(3)
C77 0.029(4) 0.034(4) 0.052(5) -0.007(4) 0.005(4) -0.007(3)
C78 0.027(4) 0.044(5) 0.037(5) -0.011(3) 0.000(3) -0.003(3)
C79 0.031(4) 0.038(4) 0.021(4) -0.005(3) -0.001(3) 0.006(3)
C80 0.026(3) 0.027(4) 0.023(4) -0.001(3) -0.005(3) 0.005(3)
C81 0.038(4) 0.037(4) 0.015(3) 0.001(3) 0.004(3) 0.014(3)
N51 0.018(3) 0.025(3) 0.018(3) 0.001(2) 0.002(2) -0.003(2)
N52 0.022(3) 0.023(3) 0.017(3) 0.000(2) -0.001(2) -0.001(2)
Cl3 0.0299(9) 0.0374(11) 0.0171(8) -0.0011(7) -0.0022(7) 0.0083(8)
Cl4 0.0265(9) 0.0323(10) 0.0258(9) -0.0039(7) 0.0019(7) 0.0086(7)
C82 0.069(7) 0.046(6) 0.067(7) 0.014(5) -0.016(6) -0.007(5)
C83 0.047(6) 0.095(10) 0.058(7) 0.010(6) 0.000(5) -0.019(6)
Cl5 0.0553(16) 0.0760(19) 0.0686(18) 0.0306(15) -0.0093(13) -0.0147(13)
Cl6 0.0325(14) 0.088(2) 0.191(5) -0.002(3) -0.012(2) 0.0042(14)
Cl7 0.0653(19) 0.108(3) 0.070(2) -0.0044(17) 0.0210(16) 0.0063(17)
Cl8 0.0678(17) 0.0680(18) 0.0753(19) -0.0104(15) 0.0195(15) -0.0089(14)

loop_
_atom_type_symbol
_atom_type_scat_dispersion_real
_atom_type_scat_dispersion_imag
_atom_type_scat_Cromer_Mann_a1
_atom_type_scat_Cromer_Mann_b1
_atom_type_scat_Cromer_Mann_a2
_atom_type_scat_Cromer_Mann_b2
_atom_type_scat_Cromer_Mann_a3
_atom_type_scat_Cromer_Mann_b3
_atom_type_scat_Cromer_Mann_a4
_atom_type_scat_Cromer_Mann_b4
_atom_type_scat_Cromer_Mann_c
_atom_type_scat_source
C 0.0033 0.0016 2.3100 20.8439 1.0200 10.2075 1.5886 0.5687 0.8650 51.6512 0.2156 'International Tables Vol C 4.2.6.8 and 6.1.1.4'
N 0.0061 0.0033 12.2126 0.0057 3.1322 9.8933 2.0125 28.9975 1.1663 0.5826 -11.5290 'International Tables Vol C 4.2.6.8 and 6.1.1.4'
O 0.0106 0.0060 3.0485 13.2771 2.2868 5.7011 1.5463 0.3239 0.8670 32.9089 0.2508 'International Tables Vol C 4.2.6.8 and 6.1.1.4'
Cl 0.1484 0.1585 11.4604 0.0104 7.1964 1.1662 6.2556 18.5194 1.6455 47.7784 -9.5574 'International Tables Vol C 4.2.6.8 and 6.1.1.4'
Pd -0.9988 1.0072 19.3319 0.6987 15.5017 7.9893 5.2954 25.2052 0.6058 76.8986 5.2659 'International Tables Vol C 4.2.6.8 and 6.1.1.4'
P 0.1023 0.0942 6.4345 1.9067 4.1791 27.1570 1.7800 0.5260 1.4908 68.1645 1.1149 'International Tables Vol C 4.2.6.8 and 6.1.1.4'
H 0.0000 0.0000 0.4930 10.5109 0.3229 26.1257 0.1402 3.1424 0.0408 57.7998 0.0030 'International Tables Vol C 4.2.6.8 and 6.1.1.4'

loop_
_geom_angle_atom_site_label_1
_geom_angle_site_symmetry_1
_geom_angle_atom_site_label_2
_geom_angle_site_symmetry_2
_geom_angle_atom_site_label_3
_geom_angle_site_symmetry_3
_geom_angle
_geom_angle_publ_flag
C1 . Pd1 . C31 . 92.1(3) yes
C1 . Pd1 . Cl1 . 88.32(19) yes
C31 . Pd1 . Cl1 . 178.2(2) yes
C1 . Pd1 . Cl2 . 176.64(19) yes
C31 . Pd1 . Cl2 . 84.73(19) yes
Cl1 . Pd1 . Cl2 . 94.89(7) yes
C18 . P1 . C19 . 108.6(3) yes
C18 . P1 . C25 . 108.8(3) yes
C19 . P1 . C25 . 108.2(3) yes
C18 . P1 . C31 . 107.7(3) yes
C19 . P1 . C31 . 110.0(3) yes
C25 . P1 . C31 . 113.5(3) yes
Pd1 . C1 . N1 . 127.4(5) yes
Pd1 . C1 . N2 . 126.0(5) yes
N1 . C1 . N2 . 106.6(6) yes
C3 . C2 . C7 . 122.8(6) yes
C3 . C2 . N2 . 131.4(6) yes
C7 . C2 . N2 . 105.5(6) yes
C2 . C3 . C4 . 115.6(7) yes
C2 . C3 . H31 . 121.7 no
C4 . C3 . H31 . 122.7 no
C3 . C4 . C5 . 122.2(7) yes
C3 . C4 . H41 . 118.7 no
C5 . C4 . H41 . 119.1 no
C4 . C5 . C6 . 121.9(7) yes
C4 . C5 . H51 . 119.0 no
C6 . C5 . H51 . 119.1 no
C5 . C6 . C7 . 116.3(8) yes
C5 . C6 . H61 . 122.1 no
C7 . C6 . H61 . 121.6 no
C6 . C7 . C2 . 121.1(7) yes
C6 . C7 . N1 . 130.8(8) yes
C2 . C7 . N1 . 108.0(6) yes
N1 . C8 . H83 . 107.7 no
N1 . C8 . H82 . 109.8 no
H83 . C8 . H82 . 109.3 no
N1 . C8 . H81 . 110.3 no
H83 . C8 . H81 . 109.6 no
H82 . C8 . H81 . 110.0 no
C10 . C9 . C18 . 122.1(6) yes
C10 . C9 . N2 . 118.1(6) yes
C18 . C9 . N2 . 119.8(6) yes
C9 . C10 . C11 . 123.1(6) yes
C9 . C10 . C15 . 117.9(6) yes
C11 . C10 . C15 . 118.9(6) yes
C10 . C11 . C12 . 120.0(7) yes
C10 . C11 . H111 . 119.8 no
C12 . C11 . H111 . 120.1 no
C11 . C12 . C13 . 120.4(7) yes
C11 . C12 . H121 . 119.8 no
C13 . C12 . H121 . 119.8 no
C12 . C13 . C14 . 122.7(8) yes
C12 . C13 . H131 . 118.9 no
C14 . C13 . H131 . 118.4 no
C13 . C14 . C15 . 117.2(7) yes
C13 . C14 . H141 . 121.3 no
C15 . C14 . H141 . 121.4 no
C14 . C15 . C10 . 120.7(6) yes
C14 . C15 . C16 . 119.7(6) yes
C10 . C15 . C16 . 119.7(6) yes
C15 . C16 . C17 . 120.2(7) yes
C15 . C16 . H161 . 120.3 no
C17 . C16 . H161 . 119.5 no
C16 . C17 . C18 . 121.3(7) yes
C16 . C17 . H171 . 119.6 no
C18 . C17 . H171 . 119.1 no
P1 . C18 . C17 . 121.1(6) yes
P1 . C18 . C9 . 120.0(6) yes
C17 . C18 . C9 . 118.8(7) yes
P1 . C19 . C20 . 119.7(6) yes
P1 . C19 . C24 . 122.7(6) yes
C20 . C19 . C24 . 117.5(7) yes
C19 . C20 . C21 . 120.6(8) yes
C19 . C20 . H201 . 119.8 no
C21 . C20 . H201 . 119.6 no
C20 . C21 . C22 . 120.8(8) yes
C20 . C21 . H211 . 121.0 no
C22 . C21 . H211 . 118.1 no
C21 . C22 . C23 . 118.9(8) yes
C21 . C22 . H221 . 119.9 no
C23 . C22 . H221 . 121.2 no
C22 . C23 . C24 . 120.6(9) yes
C22 . C23 . H231 . 119.7 no
C24 . C23 . H231 . 119.6 no
C19 . C24 . C23 . 121.5(8) yes
C19 . C24 . H241 . 118.5 no
C23 . C24 . H241 . 120.0 no
P1 . C25 . C26 . 118.7(5) yes
P1 . C25 . C30 . 121.6(5) yes
C26 . C25 . C30 . 119.7(6) yes
C25 . C26 . C27 . 118.6(7) yes
C25 . C26 . H261 . 120.5 no
C27 . C26 . H261 . 120.9 no
C26 . C27 . C28 . 121.5(7) yes
C26 . C27 . H271 . 119.8 no
C28 . C27 . H271 . 118.7 no
C27 . C28 . C29 . 121.3(7) yes
C27 . C28 . H281 . 119.9 no
C29 . C28 . H281 . 118.9 no
C28 . C29 . C30 . 119.0(7) yes
C28 . C29 . H291 . 120.5 no
C30 . C29 . H291 . 120.5 no
C25 . C30 . C29 . 120.0(7) yes
C25 . C30 . H301 . 119.6 no
C29 . C30 . H301 . 120.4 no
P1 . C31 . Pd1 . 120.3(4) yes
P1 . C31 . H312 . 107.0 no
Pd1 . C31 . H312 . 107.5 no
P1 . C31 . H311 . 105.6 no
Pd1 . C31 . H311 . 106.5 no
H312 . C31 . H311 . 109.8 no
C8 . N1 . C7 . 125.3(6) yes
C8 . N1 . C1 . 124.2(6) yes
C7 . N1 . C1 . 110.5(6) yes
C9 . N2 . C2 . 123.9(6) yes
C9 . N2 . C1 . 126.3(5) yes
C2 . N2 . C1 . 109.5(5) yes
C51 . Pd2 . C81 . 93.0(3) yes
C51 . Pd2 . Cl3 . 177.4(2) yes
C81 . Pd2 . Cl3 . 84.6(2) yes
C51 . Pd2 . Cl4 . 88.4(2) yes
C81 . Pd2 . Cl4 . 178.2(2) yes
Cl3 . Pd2 . Cl4 . 94.06(7) yes
C68 . P2 . C69 . 108.3(4) yes
C68 . P2 . C75 . 108.9(3) yes
C69 . P2 . C75 . 107.4(3) yes
C68 . P2 . C81 . 108.7(4) yes
C69 . P2 . C81 . 111.4(4) yes
C75 . P2 . C81 . 112.0(4) yes
Pd2 . C51 . N51 . 129.2(5) yes
Pd2 . C51 . N52 . 125.5(5) yes
N51 . C51 . N52 . 105.2(6) yes
C53 . C52 . C57 . 122.1(6) yes
C53 . C52 . N52 . 132.4(6) yes
C57 . C52 . N52 . 105.4(5) yes
C52 . C53 . C54 . 115.4(7) yes
C52 . C53 . H531 . 122.2 no
C54 . C53 . H531 . 122.4 no
C53 . C54 . C55 . 123.3(7) yes
C53 . C54 . H541 . 117.4 no
C55 . C54 . H541 . 119.3 no
C54 . C55 . C56 . 121.3(7) yes
C54 . C55 . H551 . 119.2 no
C56 . C55 . H551 . 119.5 no
C55 . C56 . C57 . 115.6(8) yes
C55 . C56 . H561 . 123.5 no
C57 . C56 . H561 . 120.9 no
C56 . C57 . C52 . 122.2(7) yes
C56 . C57 . N51 . 130.8(7) yes
C52 . C57 . N51 . 106.9(6) yes
N51 . C58 . H581 . 110.3 no
N51 . C58 . H582 . 107.3 no
H581 . C58 . H582 . 109.7 no
N51 . C58 . H583 . 108.8 no
H581 . C58 . H583 . 110.4 no
H582 . C58 . H583 . 110.3 no
C60 . C59 . C68 . 120.9(6) yes
C60 . C59 . N52 . 118.9(6) yes
C68 . C59 . N52 . 120.1(6) yes
C59 . C60 . C61 . 122.8(6) yes
C59 . C60 . C65 . 118.0(6) yes
C61 . C60 . C65 . 119.2(6) yes
C60 . C61 . C62 . 119.6(7) yes
C60 . C61 . H611 . 119.4 no
C62 . C61 . H611 . 121.0 no
C61 . C62 . C63 . 121.8(7) yes
C61 . C62 . H621 . 119.1 no
C63 . C62 . H621 . 119.1 no
C62 . C63 . C64 . 119.3(7) yes
C62 . C63 . H631 . 120.4 no
C64 . C63 . H631 . 120.3 no
C63 . C64 . C65 . 121.1(7) yes
C63 . C64 . H641 . 119.3 no
C65 . C64 . H641 . 119.6 no
C64 . C65 . C60 . 119.0(6) yes
C64 . C65 . C66 . 121.0(6) yes
C60 . C65 . C66 . 120.0(7) yes
C65 . C66 . C67 . 119.7(7) yes
C65 . C66 . H661 . 119.5 no
C67 . C66 . H661 . 120.9 no
C66 . C67 . C68 . 121.5(7) yes
C66 . C67 . H671 . 119.0 no
C68 . C67 . H671 . 119.4 no
P2 . C68 . C67 . 119.9(6) yes
P2 . C68 . C59 . 119.9(6) yes
C67 . C68 . C59 . 119.7(7) yes
P2 . C69 . C70 . 118.6(6) yes
P2 . C69 . C74 . 121.2(6) yes
C70 . C69 . C74 . 120.2(8) yes
C69 . C70 . C71 . 120.6(9) yes
C69 . C70 . H701 . 119.2 no
C71 . C70 . H701 . 120.1 no
C70 . C71 . C72 . 119.0(8) yes
C70 . C71 . H711 . 120.8 no
C72 . C71 . H711 . 120.1 no
C71 . C72 . C73 . 119.3(8) yes
C71 . C72 . H721 . 119.8 no
C73 . C72 . H721 . 120.9 no
C72 . C73 . C74 . 121.4(8) yes
C72 . C73 . H731 . 119.5 no
C74 . C73 . H731 . 119.1 no
C73 . C74 . C69 . 119.3(8) yes
C73 . C74 . H741 . 120.9 no
C69 . C74 . H741 . 119.7 no
P2 . C75 . C76 . 122.3(6) yes
P2 . C75 . C80 . 118.5(5) yes
C76 . C75 . C80 . 119.1(7) yes
C75 . C76 . C77 . 120.9(7) yes
C75 . C76 . H761 . 120.1 no
C77 . C76 . H761 . 118.9 no
C76 . C77 . C78 . 118.8(8) yes
C76 . C77 . H771 . 120.0 no
C78 . C77 . H771 . 121.2 no
C77 . C78 . C79 . 121.1(7) yes
C77 . C78 . H781 . 119.3 no
C79 . C78 . H781 . 119.6 no
C78 . C79 . C80 . 119.8(7) yes
C78 . C79 . H791 . 120.8 no
C80 . C79 . H791 . 119.4 no
C75 . C80 . C79 . 120.3(7) yes
C75 . C80 . H801 . 120.4 no
C79 . C80 . H801 . 119.3 no
P2 . C81 . Pd2 . 119.0(4) yes
P2 . C81 . H811 . 107.0 no
Pd2 . C81 . H811 . 107.9 no
P2 . C81 . H812 . 107.3 no
Pd2 . C81 . H812 . 106.0 no
H811 . C81 . H812 . 109.4 no
C58 . N51 . C57 . 122.3(6) yes
C58 . N51 . C51 . 126.1(6) yes
C57 . N51 . C51 . 111.6(6) yes
C59 . N52 . C52 . 124.4(5) yes
C59 . N52 . C51 . 124.5(5) yes
C52 . N52 . C51 . 110.9(5) yes
Cl5 . C82 . Cl6 . 109.6(7) yes
Cl5 . C82 . H821 . 107.6 no
Cl6 . C82 . H821 . 109.8 no
Cl5 . C82 . H822 . 109.9 no
Cl6 . C82 . H822 . 110.8 no
H821 . C82 . H822 . 109.1 no
Cl7 . C83 . Cl8 . 111.0(6) yes
Cl7 . C83 . H831 . 109.1 no
Cl8 . C83 . H831 . 107.0 no
Cl7 . C83 . H832 . 109.9 no
Cl8 . C83 . H832 . 109.3 no
H831 . C83 . H832 . 110.6 no
Cl9 . C84 . Cl10 . 110.9(8) yes
Cl9 . C84 . H842 . 107.8 no
Cl10 . C84 . H842 . 106.8 no
Cl9 . C84 . H841 . 109.6 no
Cl10 . C84 . H841 . 110.3 no
H842 . C84 . H841 . 111.3 no
Cl12 . C85 . Cl11 . 104.7(8) yes
Cl12 . C85 . H852 . 110.7 no
Cl11 . C85 . H852 . 111.4 no
Cl12 . C85 . H851 . 113.9 no
Cl11 . C85 . H851 . 109.6 no
H852 . C85 . H851 . 106.6 no

loop_
_geom_bond_atom_site_label_1
_geom_bond_site_symmetry_1
_geom_bond_atom_site_label_2
_geom_bond_site_symmetry_2
_geom_bond_distance
_geom_bond_publ_flag
Pd1 . C1 . 1.951(7) yes
Pd1 . C31 . 2.045(7) yes
Pd1 . Cl1 . 2.3812(18) yes
Pd1 . Cl2 . 2.3824(17) yes
P1 . C18 . 1.811(8) yes
P1 . C19 . 1.773(7) yes
P1 . C25 . 1.789(6) yes
P1 . C31 . 1.768(7) yes
C1 . N1 . 1.355(9) yes
C1 . N2 . 1.367(8) yes
C2 . C3 . 1.382(10) yes
C2 . C7 . 1.379(11) yes
C2 . N2 . 1.417(8) yes
C3 . C4 . 1.396(11) yes
C3 . H31 . 0.928 no
C4 . C5 . 1.385(13) yes
C4 . H41 . 0.921 no
C5 . C6 . 1.378(12) yes
C5 . H51 . 0.927 no
C6 . C7 . 1.412(10) yes
C6 . H61 . 0.930 no
C7 . N1 . 1.374(10) yes
C8 . N1 . 1.457(9) yes
C8 . H83 . 0.963 no
C8 . H82 . 0.960 no
C8 . H81 . 0.961 no
C9 . C10 . 1.423(10) yes
C9 . C18 . 1.376(9) yes
C9 . N2 . 1.439(8) yes
C10 . C11 . 1.431(9) yes
C10 . C15 . 1.401(9) yes
C11 . C12 . 1.357(11) yes
C11 . H111 . 0.930 no
C12 . C13 . 1.384(12) yes
C12 . H121 . 0.939 no
C13 . C14 . 1.388(12) yes
C13 . H131 . 0.928 no
C14 . C15 . 1.424(10) yes
C14 . H141 . 0.934 no
C15 . C16 . 1.434(10) yes
C16 . C17 . 1.360(11) yes
C16 . H161 . 0.933 no
C17 . C18 . 1.407(11) yes
C17 . H171 . 0.923 no
C19 . C20 . 1.409(10) yes
C19 . C24 . 1.397(11) yes
C20 . C21 . 1.389(11) yes
C20 . H201 . 0.934 no
C21 . C22 . 1.377(14) yes
C21 . H211 . 0.937 no
C22 . C23 . 1.399(14) yes
C22 . H221 . 0.920 no
C23 . C24 . 1.371(13) yes
C23 . H231 . 0.929 no
C24 . H241 . 0.931 no
C25 . C26 . 1.416(10) yes
C25 . C30 . 1.395(10) yes
C26 . C27 . 1.369(10) yes
C26 . H261 . 0.942 no
C27 . C28 . 1.349(11) yes
C27 . H271 . 0.925 no
C28 . C29 . 1.392(12) yes
C28 . H281 . 0.925 no
C29 . C30 . 1.383(10) yes
C29 . H291 . 0.934 no
C30 . H301 . 0.930 no
C31 . H312 . 0.978 no
C31 . H311 . 0.971 no
Pd2 . C51 . 1.947(7) yes
Pd2 . C81 . 2.051(7) yes
Pd2 . Cl3 . 2.3808(18) yes
Pd2 . Cl4 . 2.3722(18) yes
P2 . C68 . 1.820(8) yes
P2 . C69 . 1.830(8) yes
P2 . C75 . 1.795(7) yes
P2 . C81 . 1.771(7) yes
C51 . N51 . 1.334(9) yes
C51 . N52 . 1.390(9) yes
C52 . C53 . 1.384(9) yes
C52 . C57 . 1.388(10) yes
C52 . N52 . 1.394(8) yes
C53 . C54 . 1.395(10) yes
C53 . H531 . 0.927 no
C54 . C55 . 1.366(14) yes
C54 . H541 . 0.930 no
C55 . C56 . 1.410(12) yes
C55 . H551 . 0.931 no
C56 . C57 . 1.390(10) yes
C56 . H561 . 0.930 no
C57 . N51 . 1.398(9) yes
C58 . N51 . 1.479(9) yes
C58 . H581 . 0.963 no
C58 . H582 . 0.963 no
C58 . H583 . 0.959 no
C59 . C60 . 1.437(9) yes
C59 . C68 . 1.376(10) yes
C59 . N52 . 1.422(9) yes
C60 . C61 . 1.431(9) yes
C60 . C65 . 1.405(10) yes
C61 . C62 . 1.360(10) yes
C61 . H611 . 0.923 no
C62 . C63 . 1.413(12) yes
C62 . H621 . 0.940 no
C63 . C64 . 1.358(11) yes
C63 . H631 . 0.934 no
C64 . C65 . 1.429(11) yes
C64 . H641 . 0.923 no
C65 . C66 . 1.421(10) yes
C66 . C67 . 1.372(11) yes
C66 . H661 . 0.919 no
C67 . C68 . 1.389(12) yes
C67 . H671 . 0.931 no
C69 . C70 . 1.351(12) yes
C69 . C74 . 1.352(12) yes
C70 . C71 . 1.415(13) yes
C70 . H701 . 0.931 no
C71 . C72 . 1.363(14) yes
C71 . H711 . 0.927 no
C72 . C73 . 1.357(13) yes
C72 . H721 . 0.929 no
C73 . C74 . 1.395(11) yes
C73 . H731 . 0.933 no
C74 . H741 . 0.935 no
C75 . C76 . 1.370(10) yes
C75 . C80 . 1.412(9) yes
C76 . C77 . 1.390(11) yes
C76 . H761 . 0.932 no
C77 . C78 . 1.404(13) yes
C77 . H771 . 0.932 no
C78 . C79 . 1.360(12) yes
C78 . H781 . 0.935 no
C79 . C80 . 1.382(10) yes
C79 . H791 . 0.921 no
C80 . H801 . 0.931 no
C81 . H811 . 0.968 no
C81 . H812 . 0.973 no
C82 . Cl5 . 1.760(11) yes
C82 . Cl6 . 1.745(12) yes
C82 . H821 . 0.976 no
C82 . H822 . 0.967 no
C83 . Cl7 . 1.835(15) yes
C83 . Cl8 . 1.721(13) yes
C83 . H831 . 0.977 no
C83 . H832 . 0.974 no
Cl9 . C84 . 1.774(13) yes
Cl10 . C84 . 1.702(14) yes
Cl11 . C85 . 1.690(14) yes
Cl12 . C85 . 1.798(14) yes
C84 . H842 . 0.978 no
C84 . H841 . 0.977 no
C85 . H852 . 0.966 no
C85 . H851 . 0.984 no
